data_1573955
loop_
_publ_author_name
'Chu, Lizhi'
'Ma, Chenglin'
'Zhang, Li'
'Zhou, Yannan'
'Song, Jingru'
'Sun, Qikun'
'Zhang, Shi-Tong'
'Yang, Wenjun'
'Xue, Shanfeng'

_publ_section_title
;
 Multifunctional oxadiazole-based ultraviolet-emitting materials used as
 hosts for multicolor phosphorescence.
;
_journal_issue 12
_journal_name_full 'Chemical science'
_journal_page_first 5252
_journal_page_last 5259
_journal_paper_doi 10.1039/d5sc00374a
_journal_volume 16
_journal_year 2025
_chemical_formula_moiety 'C32 H21 N3 O, 0.25[]'
_chemical_formula_sum 'C32 H21 N3 O'
_chemical_formula_weight 463.52
_space_group_crystal_system monoclinic
_space_group_IT_number 15
_space_group_name_Hall '-C 2yc'
_space_group_name_H-M_alt 'C 1 2/c 1'
_atom_sites_solution_hydrogens geom
_atom_sites_solution_primary dual
_audit_creation_date 2024-12-28
_audit_creation_method
;
Olex2 1.5
(compiled 2024.02.16 svn.r378c4104 for OlexSys, GUI svn.r6928)
;
_audit_update_record
;
2024-12-28 deposited with the CCDC.	2025-02-18 downloaded from the CCDC.
;
_cell_angle_alpha 90
_cell_angle_beta 95.524(3)
_cell_angle_gamma 90
_cell_formula_units_Z 8
_cell_length_a 53.653(3)
_cell_length_b 9.1100(6)
_cell_length_c 11.0235(7)
_cell_measurement_reflns_used 9900
_cell_measurement_temperature 303.15
_cell_measurement_theta_max 68.486
_cell_measurement_theta_min 4.923
_cell_volume 5363.0(6)
_computing_cell_refinement 'SAINT V8.40B (?, 2016)'
_computing_data_reduction 'SAINT V8.40B (?, 2016)'
_computing_molecular_graphics 'Olex2 1.5 (Dolomanov et al., 2009)'
_computing_publication_material 'Olex2 1.5 (Dolomanov et al., 2009)'
_computing_structure_refinement 'SHELXL 2018/3 (Sheldrick, 2015)'
_computing_structure_solution 'SHELXT  (Sheldrick, 2015)'
_diffrn_ambient_temperature 303.15
_diffrn_measured_fraction_theta_full 0.996
_diffrn_measured_fraction_theta_max 0.996
_diffrn_measurement_device_type 'CCD area detector'
_diffrn_measurement_method 'phi and omega scans'
_diffrn_radiation_type CuK\a
_diffrn_radiation_wavelength 1.54178
_diffrn_reflns_av_R_equivalents 0.0930
_diffrn_reflns_av_unetI/netI 0.0864
_diffrn_reflns_Laue_measured_fraction_full 0.996
_diffrn_reflns_Laue_measured_fraction_max 0.996
_diffrn_reflns_limit_h_max 63
_diffrn_reflns_limit_h_min -63
_diffrn_reflns_limit_k_max 10
_diffrn_reflns_limit_k_min -10
_diffrn_reflns_limit_l_max 13
_diffrn_reflns_limit_l_min -13
_diffrn_reflns_number 30389
_diffrn_reflns_point_group_measured_fraction_full 0.996
_diffrn_reflns_point_group_measured_fraction_max 0.996
_diffrn_reflns_theta_full 66.590
_diffrn_reflns_theta_max 66.590
_diffrn_reflns_theta_min 3.310
_diffrn_source_current 1.1
_diffrn_source_power 0.05500000000000001
_diffrn_source_voltage 50.0
_exptl_absorpt_coefficient_mu 0.554
_exptl_absorpt_correction_T_max 0.7531
_exptl_absorpt_correction_T_min 0.4257
_exptl_absorpt_correction_type multi-scan
_exptl_absorpt_process_details
;
SADABS-2016/2 (Bruker,2016/2) was used for absorption correction.
wR2(int) was 0.1596 before and 0.0822 after correction.
The Ratio of minimum to maximum transmission is 0.5653.
The \l/2 correction factor is Not present.
;
_exptl_crystal_colour 'clear whiteish colourless'
_exptl_crystal_colour_lustre clear
_exptl_crystal_colour_modifier whiteish
_exptl_crystal_colour_primary colourless
_exptl_crystal_density_diffrn 1.148
_exptl_crystal_description block
_exptl_crystal_F_000 1936
_exptl_crystal_size_max 0.23
_exptl_crystal_size_mid 0.22
_exptl_crystal_size_min 0.21
_refine_diff_density_max 0.365
_refine_diff_density_min -0.375
_refine_diff_density_rms 0.096
_refine_ls_extinction_method none
_refine_ls_goodness_of_fit_ref 1.047
_refine_ls_hydrogen_treatment constr
_refine_ls_matrix_type full
_refine_ls_number_parameters 325
_refine_ls_number_reflns 4718
_refine_ls_number_restraints 0
_refine_ls_restrained_S_all 1.047
_refine_ls_R_factor_all 0.0921
_refine_ls_R_factor_gt 0.0783
_refine_ls_shift/su_max 0.001
_refine_ls_shift/su_mean 0.000
_refine_ls_structure_factor_coef Fsqd
_refine_ls_weighting_details 'w=1/[\s^2^(Fo^2^)+(0.1482P)^2^+1.6208P] where P=(Fo^2^+2Fc^2^)/3'
_refine_ls_weighting_scheme calc
_refine_ls_wR_factor_gt 0.2059
_refine_ls_wR_factor_ref 0.2143
_reflns_Friedel_coverage 0.000
_reflns_number_gt 4128
_reflns_number_total 4718
_reflns_threshold_expression 'I > 2\s(I)'
_cod_data_source_file d5sc00374a2.cif
_cod_data_source_block 2_sq
_cod_depositor_comments 'Adding full bibliography for 1573953--1573955.cif.'
_cod_database_code 1573955
_shelx_shelxl_version_number 2018/3
_shelx_space_group_comment
;
The symmetry employed for this shelxl refinement is uniquely defined
by the following loop, which should always be used as a source of
symmetry information in preference to the above space-group names.
They are only intended as comments.
;
_shelx_estimated_absorpt_t_max 0.893
_shelx_estimated_absorpt_t_min 0.883
_olex2_refinement_description
;
1. Fixed Uiso
 At 1.2 times of:
  All C(H) groups
2.a Aromatic/amide H refined with riding coordinates:
 C33(H33), C2(H2), C3(H3), C4(H4), C8(H8), C9(H9), C10(H10), C11(H11),
 C14(H14), C15(H15), C16(H16), C18(H18), C20(H20), C21(H21), C22(H22), C24(H24),
  C28(H28), C29(H29), C30(H30), C31(H31), C32(H32)
;
_platon_squeeze_void_probe_radius 1.20
_olex2_submission_special_instructions 'No special instructions were received'

loop_
_space_group_symop_operation_xyz
'x, y, z'
'-x, y, -z+1/2'
'x+1/2, y+1/2, z'
'-x+1/2, y+1/2, -z+1/2'
'-x, -y, -z'
'x, -y, z-1/2'
'-x+1/2, -y+1/2, -z'
'x+1/2, -y+1/2, z-1/2'

loop_
_atom_site_label
_atom_site_type_symbol
_atom_site_fract_x
_atom_site_fract_y
_atom_site_fract_z
_atom_site_U_iso_or_equiv
_atom_site_adp_type
_atom_site_occupancy
_atom_site_site_symmetry_order
_atom_site_calc_flag
_atom_site_refinement_flags_posn
_atom_site_refinement_flags_adp
_atom_site_refinement_flags_occupancy
_atom_site_disorder_assembly
_atom_site_disorder_group
O1 O 0.27325(3) -0.00929(15) 0.45250(11) 0.0564(4) Uani 1 1 d . . . . .
N1 N 0.09612(3) 0.17714(17) 0.41945(15) 0.0532(4) Uani 1 1 d . . . . .
N2 N 0.25483(4) -0.1080(3) 0.60205(18) 0.0777(6) Uani 1 1 d . . . . .
N3 N 0.27951(4) -0.1605(3) 0.60774(18) 0.0765(6) Uani 1 1 d . . . . .
C33 C 0.07786(4) -0.0773(2) 0.4182(2) 0.0654(6) Uani 1 1 d . . . . .
H33 H 0.087803 -0.109918 0.486653 0.078 Uiso 1 1 calc R U . . .
C2 C 0.06051(5) -0.1679(3) 0.3557(3) 0.0831(7) Uani 1 1 d . . . . .
H2 H 0.058799 -0.263890 0.382264 0.100 Uiso 1 1 calc R U . . .
C3 C 0.04578(6) -0.1200(4) 0.2555(3) 0.0958(9) Uani 1 1 d . . . . .
H3 H 0.034274 -0.184433 0.215756 0.115 Uiso 1 1 calc R U . . .
C4 C 0.04747(5) 0.0219(4) 0.2113(2) 0.0844(8) Uani 1 1 d . . . . .
H4 H 0.037284 0.052918 0.143055 0.101 Uiso 1 1 calc R U . . .
C5 C 0.06497(4) 0.1173(3) 0.2722(2) 0.0627(5) Uani 1 1 d . . . . .
C6 C 0.07984(4) 0.0651(2) 0.37465(18) 0.0545(5) Uani 1 1 d . . . . .
C7 C 0.07244(4) 0.2670(3) 0.25313(18) 0.0595(5) Uani 1 1 d . . . . .
C8 C 0.06448(5) 0.3756(3) 0.1691(2) 0.0761(7) Uani 1 1 d . . . . .
H8 H 0.051533 0.356881 0.108786 0.091 Uiso 1 1 calc R U . . .
C9 C 0.07599(6) 0.5107(3) 0.1763(2) 0.0816(7) Uani 1 1 d . . . . .
H9 H 0.071054 0.582887 0.119354 0.098 Uiso 1 1 calc R U . . .
C10 C 0.09496(5) 0.5403(3) 0.2683(2) 0.0747(6) Uani 1 1 d . . . . .
H10 H 0.102225 0.633019 0.272627 0.090 Uiso 1 1 calc R U . . .
C11 C 0.10324(4) 0.4360(2) 0.3530(2) 0.0619(5) Uani 1 1 d . . . . .
H11 H 0.115984 0.456236 0.414026 0.074 Uiso 1 1 calc R U . . .
C12 C 0.09173(4) 0.2989(2) 0.34349(17) 0.0527(5) Uani 1 1 d . . . . .
C13 C 0.11816(4) 0.15331(19) 0.50002(17) 0.0491(4) Uani 1 1 d . . . . .
C14 C 0.11663(4) 0.1123(2) 0.61976(17) 0.0559(5) Uani 1 1 d . . . . .
H14 H 0.101159 0.103523 0.650591 0.067 Uiso 1 1 calc R U . . .
C15 C 0.13852(4) 0.0847(2) 0.69281(17) 0.0606(5) Uani 1 1 d . . . . .
H15 H 0.137677 0.057017 0.773511 0.073 Uiso 1 1 calc R U . . .
C16 C 0.16160(4) 0.0975(2) 0.64837(17) 0.0574(5) Uani 1 1 d . . . . .
H16 H 0.176063 0.078602 0.699503 0.069 Uiso 1 1 calc R U . . .
C17 C 0.16350(3) 0.1383(2) 0.52768(16) 0.0487(4) Uani 1 1 d . . . . .
C18 C 0.14117(3) 0.16663(19) 0.45465(16) 0.0481(4) Uani 1 1 d . . . . .
H18 H 0.141865 0.195000 0.374003 0.058 Uiso 1 1 calc R U . . .
C19 C 0.18793(4) 0.1487(2) 0.47467(16) 0.0503(4) Uani 1 1 d . . . . .
C20 C 0.19077(4) 0.2434(2) 0.37789(17) 0.0591(5) Uani 1 1 d . . . . .
H20 H 0.177446 0.302952 0.348635 0.071 Uiso 1 1 calc R U . . .
C21 C 0.21294(4) 0.2507(3) 0.32458(19) 0.0675(6) Uani 1 1 d . . . . .
H21 H 0.214452 0.314754 0.260019 0.081 Uiso 1 1 calc R U . . .
C22 C 0.23284(4) 0.1633(3) 0.36668(18) 0.0634(5) Uani 1 1 d . . . . .
H22 H 0.247723 0.167328 0.330000 0.076 Uiso 1 1 calc R U . . .
C23 C 0.23063(4) 0.0694(2) 0.46379(16) 0.0557(5) Uani 1 1 d . . . . .
C24 C 0.20831(4) 0.0611(2) 0.51778(16) 0.0536(5) Uani 1 1 d . . . . .
H24 H 0.206924 -0.002667 0.582639 0.064 Uiso 1 1 calc R U . . .
C25 C 0.25202(4) -0.0203(2) 0.51029(17) 0.0577(5) Uani 1 1 d . . . . .
C26 C 0.28940(4) -0.0995(2) 0.51881(17) 0.0565(5) Uani 1 1 d . . . . .
C27 C 0.31465(4) -0.1145(2) 0.48148(17) 0.0530(5) Uani 1 1 d . . . . .
C28 C 0.32322(4) -0.0193(2) 0.39636(18) 0.0577(5) Uani 1 1 d . . . . .
H28 H 0.312999 0.056248 0.363910 0.069 Uiso 1 1 calc R U . . .
C29 C 0.34698(4) -0.0371(3) 0.3600(2) 0.0640(5) Uani 1 1 d . . . . .
H29 H 0.352795 0.027338 0.303631 0.077 Uiso 1 1 calc R U . . .
C30 C 0.36209(4) -0.1498(3) 0.4067(2) 0.0655(6) Uani 1 1 d . . . . .
H30 H 0.377986 -0.162057 0.381239 0.079 Uiso 1 1 calc R U . . .
C31 C 0.35367(4) -0.2438(3) 0.4907(2) 0.0696(6) Uani 1 1 d . . . . .
H31 H 0.363940 -0.319732 0.522152 0.083 Uiso 1 1 calc R U . . .
C32 C 0.33006(4) -0.2271(3) 0.5292(2) 0.0669(6) Uani 1 1 d . . . . .
H32 H 0.324534 -0.290819 0.586830 0.080 Uiso 1 1 calc R U . . .

loop_
_atom_site_aniso_label
_atom_site_aniso_U_11
_atom_site_aniso_U_22
_atom_site_aniso_U_33
_atom_site_aniso_U_23
_atom_site_aniso_U_13
_atom_site_aniso_U_12
O1 0.0525(8) 0.0718(9) 0.0455(7) 0.0057(6) 0.0082(6) 0.0070(6)
N1 0.0498(8) 0.0542(9) 0.0547(9) -0.0003(7) 0.0009(7) -0.0010(6)
N2 0.0632(11) 0.1073(16) 0.0652(11) 0.0276(10) 0.0200(9) 0.0197(10)
N3 0.0626(11) 0.1025(15) 0.0666(11) 0.0263(10) 0.0178(9) 0.0204(10)
C33 0.0597(12) 0.0657(12) 0.0719(13) -0.0052(10) 0.0127(10) -0.0069(9)
C2 0.0828(16) 0.0752(15) 0.0932(18) -0.0147(13) 0.0191(15) -0.0239(13)
C3 0.0885(19) 0.103(2) 0.094(2) -0.0226(16) 0.0009(16) -0.0408(16)
C4 0.0666(15) 0.110(2) 0.0734(15) -0.0138(14) -0.0075(12) -0.0150(13)
C5 0.0495(10) 0.0799(14) 0.0591(11) -0.0105(10) 0.0066(9) -0.0033(9)
C6 0.0472(10) 0.0612(11) 0.0560(10) -0.0090(8) 0.0093(8) -0.0026(8)
C7 0.0497(10) 0.0775(13) 0.0512(10) -0.0013(9) 0.0050(8) 0.0079(9)
C8 0.0674(13) 0.0985(18) 0.0617(13) 0.0073(12) 0.0030(11) 0.0183(13)
C9 0.0868(17) 0.0830(17) 0.0762(15) 0.0236(13) 0.0144(13) 0.0247(13)
C10 0.0836(16) 0.0611(12) 0.0815(15) 0.0104(11) 0.0193(13) 0.0113(11)
C11 0.0646(12) 0.0553(11) 0.0660(12) 0.0000(9) 0.0080(10) 0.0032(9)
C12 0.0514(10) 0.0580(10) 0.0494(10) -0.0018(8) 0.0090(8) 0.0062(8)
C13 0.0533(10) 0.0463(9) 0.0478(9) -0.0044(7) 0.0048(8) 0.0008(7)
C14 0.0595(11) 0.0599(11) 0.0496(10) -0.0019(8) 0.0124(8) -0.0003(8)
C15 0.0728(13) 0.0710(12) 0.0390(9) 0.0053(8) 0.0106(9) 0.0031(10)
C16 0.0593(11) 0.0690(12) 0.0436(9) 0.0026(8) 0.0033(8) 0.0061(9)
C17 0.0530(10) 0.0513(9) 0.0415(9) -0.0026(7) 0.0027(7) 0.0022(7)
C18 0.0536(10) 0.0512(9) 0.0391(8) -0.0017(7) 0.0030(7) 0.0009(7)
C19 0.0519(10) 0.0601(10) 0.0384(9) -0.0015(7) 0.0017(7) 0.0011(8)
C20 0.0543(11) 0.0730(12) 0.0493(10) 0.0080(9) 0.0022(8) 0.0048(9)
C21 0.0659(13) 0.0907(15) 0.0461(10) 0.0188(10) 0.0066(9) 0.0040(11)
C22 0.0560(11) 0.0898(15) 0.0454(10) 0.0074(10) 0.0100(8) 0.0045(10)
C23 0.0557(11) 0.0711(12) 0.0405(9) -0.0017(8) 0.0049(8) 0.0043(9)
C24 0.0554(11) 0.0627(11) 0.0427(9) 0.0037(8) 0.0053(8) 0.0033(8)
C25 0.0531(11) 0.0770(13) 0.0440(9) 0.0034(9) 0.0102(8) 0.0063(9)
C26 0.0568(11) 0.0684(12) 0.0441(10) 0.0048(8) 0.0045(8) 0.0063(9)
C27 0.0523(10) 0.0614(11) 0.0448(9) -0.0053(8) 0.0016(8) 0.0027(8)
C28 0.0583(11) 0.0587(11) 0.0564(10) -0.0016(8) 0.0066(8) 0.0025(8)
C29 0.0619(12) 0.0701(12) 0.0611(11) 0.0013(10) 0.0121(9) -0.0038(10)
C30 0.0553(11) 0.0744(14) 0.0676(13) -0.0098(10) 0.0099(10) 0.0005(10)
C31 0.0579(12) 0.0736(14) 0.0774(14) 0.0061(11) 0.0073(10) 0.0109(10)
C32 0.0628(12) 0.0739(13) 0.0643(12) 0.0129(10) 0.0082(10) 0.0072(10)

loop_
_atom_type_symbol
_atom_type_description
_atom_type_scat_dispersion_real
_atom_type_scat_dispersion_imag
_atom_type_scat_source
C C 0.0181 0.0091 'International Tables Vol C Tables 4.2.6.8 and 6.1.1.4'
H H 0.0000 0.0000 'International Tables Vol C Tables 4.2.6.8 and 6.1.1.4'
N N 0.0311 0.0180 'International Tables Vol C Tables 4.2.6.8 and 6.1.1.4'
O O 0.0492 0.0322 'International Tables Vol C Tables 4.2.6.8 and 6.1.1.4'

loop_
_geom_angle_atom_site_label_1
_geom_angle_atom_site_label_2
_geom_angle_atom_site_label_3
_geom_angle
_geom_angle_site_symmetry_1
_geom_angle_site_symmetry_3
_geom_angle_publ_flag
C26 O1 C25 102.91(15) . . ?
C6 N1 C13 124.05(16) . . ?
C12 N1 C6 107.67(16) . . ?
C12 N1 C13 125.23(16) . . ?
C25 N2 N3 106.57(18) . . ?
C26 N3 N2 106.02(18) . . ?
C2 C33 H33 121.4 . . ?
C2 C33 C6 117.1(2) . . ?
C6 C33 H33 121.4 . . ?
C33 C2 H2 119.2 . . ?
C3 C2 C33 121.6(3) . . ?
C3 C2 H2 119.2 . . ?
C2 C3 H3 119.0 . . ?
C2 C3 C4 121.9(2) . . ?
C4 C3 H3 119.0 . . ?
C3 C4 H4 120.9 . . ?
C3 C4 C5 118.2(3) . . ?
C5 C4 H4 120.9 . . ?
C4 C5 C7 134.3(2) . . ?
C6 C5 C4 118.6(2) . . ?
C6 C5 C7 107.10(18) . . ?
C33 C6 N1 128.55(19) . . ?
C33 C6 C5 122.6(2) . . ?
C5 C6 N1 108.88(18) . . ?
C8 C7 C5 134.1(2) . . ?
C8 C7 C12 119.0(2) . . ?
C12 C7 C5 106.85(18) . . ?
C7 C8 H8 120.4 . . ?
C9 C8 C7 119.3(2) . . ?
C9 C8 H8 120.4 . . ?
C8 C9 H9 119.7 . . ?
C8 C9 C10 120.5(2) . . ?
C10 C9 H9 119.7 . . ?
C9 C10 H10 119.1 . . ?
C11 C10 C9 121.8(2) . . ?
C11 C10 H10 119.1 . . ?
C10 C11 H11 121.4 . . ?
C10 C11 C12 117.1(2) . . ?
C12 C11 H11 121.4 . . ?
N1 C12 C7 109.48(18) . . ?
C11 C12 N1 128.25(18) . . ?
C11 C12 C7 122.22(19) . . ?
C14 C13 N1 120.95(17) . . ?
C18 C13 N1 118.54(16) . . ?
C18 C13 C14 120.46(18) . . ?
C13 C14 H14 120.6 . . ?
C15 C14 C13 118.72(18) . . ?
C15 C14 H14 120.6 . . ?
C14 C15 H15 119.4 . . ?
C16 C15 C14 121.30(17) . . ?
C16 C15 H15 119.4 . . ?
C15 C16 H16 119.6 . . ?
C15 C16 C17 120.76(18) . . ?
C17 C16 H16 119.6 . . ?
C16 C17 C18 117.41(18) . . ?
C16 C17 C19 122.64(17) . . ?
C18 C17 C19 119.94(16) . . ?
C13 C18 C17 121.35(16) . . ?
C13 C18 H18 119.3 . . ?
C17 C18 H18 119.3 . . ?
C20 C19 C17 120.37(17) . . ?
C20 C19 C24 118.31(18) . . ?
C24 C19 C17 121.29(17) . . ?
C19 C20 H20 119.4 . . ?
C21 C20 C19 121.28(19) . . ?
C21 C20 H20 119.4 . . ?
C20 C21 H21 119.9 . . ?
C22 C21 C20 120.12(19) . . ?
C22 C21 H21 119.9 . . ?
C21 C22 H22 120.1 . . ?
C21 C22 C23 119.80(19) . . ?
C23 C22 H22 120.1 . . ?
C22 C23 C24 120.41(19) . . ?
C22 C23 C25 119.62(18) . . ?
C24 C23 C25 119.97(17) . . ?
C19 C24 H24 120.0 . . ?
C23 C24 C19 120.07(17) . . ?
C23 C24 H24 120.0 . . ?
O1 C25 C23 117.33(17) . . ?
N2 C25 O1 111.94(18) . . ?
N2 C25 C23 130.68(19) . . ?
O1 C26 C27 117.86(16) . . ?
N3 C26 O1 112.56(18) . . ?
N3 C26 C27 129.59(18) . . ?
C28 C27 C26 120.57(18) . . ?
C28 C27 C32 119.59(19) . . ?
C32 C27 C26 119.83(19) . . ?
C27 C28 H28 120.1 . . ?
C29 C28 C27 119.83(19) . . ?
C29 C28 H28 120.1 . . ?
C28 C29 H29 119.8 . . ?
C30 C29 C28 120.3(2) . . ?
C30 C29 H29 119.8 . . ?
C29 C30 H30 120.0 . . ?
C31 C30 C29 119.9(2) . . ?
C31 C30 H30 120.0 . . ?
C30 C31 H31 119.7 . . ?
C30 C31 C32 120.7(2) . . ?
C32 C31 H31 119.7 . . ?
C27 C32 H32 120.2 . . ?
C31 C32 C27 119.7(2) . . ?
C31 C32 H32 120.2 . . ?

loop_
_geom_bond_atom_site_label_1
_geom_bond_atom_site_label_2
_geom_bond_distance
_geom_bond_site_symmetry_2
_geom_bond_publ_flag
O1 C25 1.361(2) . ?
O1 C26 1.356(2) . ?
N1 C6 1.402(2) . ?
N1 C12 1.396(3) . ?
N1 C13 1.425(2) . ?
N2 N3 1.403(3) . ?
N2 C25 1.287(3) . ?
N3 C26 1.285(3) . ?
C33 H33 0.9300 . ?
C33 C2 1.378(3) . ?
C33 C6 1.391(3) . ?
C2 H2 0.9300 . ?
C2 C3 1.366(5) . ?
C3 H3 0.9300 . ?
C3 C4 1.388(5) . ?
C4 H4 0.9300 . ?
C4 C5 1.403(3) . ?
C5 C6 1.401(3) . ?
C5 C7 1.442(3) . ?
C7 C8 1.394(3) . ?
C7 C12 1.396(3) . ?
C8 H8 0.9300 . ?
C8 C9 1.376(4) . ?
C9 H9 0.9300 . ?
C9 C10 1.392(4) . ?
C10 H10 0.9300 . ?
C10 C11 1.375(3) . ?
C11 H11 0.9300 . ?
C11 C12 1.393(3) . ?
C13 C14 1.382(3) . ?
C13 C18 1.381(3) . ?
C14 H14 0.9300 . ?
C14 C15 1.382(3) . ?
C15 H15 0.9300 . ?
C15 C16 1.380(3) . ?
C16 H16 0.9300 . ?
C16 C17 1.395(3) . ?
C17 C18 1.401(3) . ?
C17 C19 1.489(3) . ?
C18 H18 0.9300 . ?
C19 C20 1.392(3) . ?
C19 C24 1.399(3) . ?
C20 H20 0.9300 . ?
C20 C21 1.378(3) . ?
C21 H21 0.9300 . ?
C21 C22 1.376(3) . ?
C22 H22 0.9300 . ?
C22 C23 1.384(3) . ?
C23 C24 1.390(3) . ?
C23 C25 1.461(3) . ?
C24 H24 0.9300 . ?
C26 C27 1.460(3) . ?
C27 C28 1.388(3) . ?
C27 C32 1.388(3) . ?
C28 H28 0.9300 . ?
C28 C29 1.383(3) . ?
C29 H29 0.9300 . ?
C29 C30 1.377(3) . ?
C30 H30 0.9300 . ?
C30 C31 1.370(3) . ?
C31 H31 0.9300 . ?
C31 C32 1.383(3) . ?
C32 H32 0.9300 . ?

loop_
_geom_torsion_atom_site_label_1
_geom_torsion_atom_site_label_2
_geom_torsion_atom_site_label_3
_geom_torsion_atom_site_label_4
_geom_torsion
_geom_torsion_site_symmetry_1
_geom_torsion_site_symmetry_2
_geom_torsion_site_symmetry_3
_geom_torsion_site_symmetry_4
_geom_torsion_publ_flag
O1 C26 C27 C28 12.0(3) . . . . ?
O1 C26 C27 C32 -166.49(19) . . . . ?
N1 C13 C14 C15 177.38(18) . . . . ?
N1 C13 C18 C17 -177.14(16) . . . . ?
N2 N3 C26 O1 -0.1(3) . . . . ?
N2 N3 C26 C27 -179.9(2) . . . . ?
N3 N2 C25 O1 0.1(3) . . . . ?
N3 N2 C25 C23 -177.5(2) . . . . ?
N3 C26 C27 C28 -168.2(2) . . . . ?
N3 C26 C27 C32 13.3(4) . . . . ?
C33 C2 C3 C4 0.1(5) . . . . ?
C2 C33 C6 N1 -178.7(2) . . . . ?
C2 C33 C6 C5 0.4(3) . . . . ?
C2 C3 C4 C5 0.1(5) . . . . ?
C3 C4 C5 C6 -0.1(4) . . . . ?
C3 C4 C5 C7 178.4(3) . . . . ?
C4 C5 C6 N1 179.0(2) . . . . ?
C4 C5 C6 C33 -0.2(3) . . . . ?
C4 C5 C7 C8 2.7(4) . . . . ?
C4 C5 C7 C12 -177.8(3) . . . . ?
C5 C7 C8 C9 -179.8(2) . . . . ?
C5 C7 C12 N1 -1.4(2) . . . . ?
C5 C7 C12 C11 -179.24(18) . . . . ?
C6 N1 C12 C7 1.6(2) . . . . ?
C6 N1 C12 C11 179.19(19) . . . . ?
C6 N1 C13 C14 -70.2(2) . . . . ?
C6 N1 C13 C18 107.4(2) . . . . ?
C6 C33 C2 C3 -0.3(4) . . . . ?
C6 C5 C7 C8 -178.7(2) . . . . ?
C6 C5 C7 C12 0.8(2) . . . . ?
C7 C5 C6 N1 0.2(2) . . . . ?
C7 C5 C6 C33 -179.06(18) . . . . ?
C7 C8 C9 C10 -1.6(4) . . . . ?
C8 C7 C12 N1 178.11(18) . . . . ?
C8 C7 C12 C11 0.3(3) . . . . ?
C8 C9 C10 C11 1.4(4) . . . . ?
C9 C10 C11 C12 -0.3(3) . . . . ?
C10 C11 C12 N1 -177.87(19) . . . . ?
C10 C11 C12 C7 -0.5(3) . . . . ?
C12 N1 C6 C33 178.11(19) . . . . ?
C12 N1 C6 C5 -1.1(2) . . . . ?
C12 N1 C13 C14 132.0(2) . . . . ?
C12 N1 C13 C18 -50.4(2) . . . . ?
C12 C7 C8 C9 0.7(3) . . . . ?
C13 N1 C6 C33 17.0(3) . . . . ?
C13 N1 C6 C5 -162.14(17) . . . . ?
C13 N1 C12 C7 162.37(17) . . . . ?
C13 N1 C12 C11 -20.0(3) . . . . ?
C13 C14 C15 C16 0.0(3) . . . . ?
C14 C13 C18 C17 0.5(3) . . . . ?
C14 C15 C16 C17 -0.2(3) . . . . ?
C15 C16 C17 C18 0.5(3) . . . . ?
C15 C16 C17 C19 -177.95(18) . . . . ?
C16 C17 C18 C13 -0.6(3) . . . . ?
C16 C17 C19 C20 -153.0(2) . . . . ?
C16 C17 C19 C24 28.9(3) . . . . ?
C17 C19 C20 C21 -177.57(19) . . . . ?
C17 C19 C24 C23 177.76(17) . . . . ?
C18 C13 C14 C15 -0.2(3) . . . . ?
C18 C17 C19 C20 28.6(3) . . . . ?
C18 C17 C19 C24 -149.47(18) . . . . ?
C19 C17 C18 C13 177.87(16) . . . . ?
C19 C20 C21 C22 0.0(4) . . . . ?
C20 C19 C24 C23 -0.4(3) . . . . ?
C20 C21 C22 C23 -0.8(4) . . . . ?
C21 C22 C23 C24 1.0(3) . . . . ?
C21 C22 C23 C25 -178.4(2) . . . . ?
C22 C23 C24 C19 -0.4(3) . . . . ?
C22 C23 C25 O1 -1.6(3) . . . . ?
C22 C23 C25 N2 175.8(3) . . . . ?
C24 C19 C20 C21 0.6(3) . . . . ?
C24 C23 C25 O1 178.95(18) . . . . ?
C24 C23 C25 N2 -3.6(4) . . . . ?
C25 O1 C26 N3 0.2(2) . . . . ?
C25 O1 C26 C27 179.99(18) . . . . ?
C25 N2 N3 C26 0.0(3) . . . . ?
C25 C23 C24 C19 178.97(19) . . . . ?
C26 O1 C25 N2 -0.1(2) . . . . ?
C26 O1 C25 C23 177.80(19) . . . . ?
C26 C27 C28 C29 -178.55(19) . . . . ?
C26 C27 C32 C31 177.9(2) . . . . ?
C27 C28 C29 C30 0.7(3) . . . . ?
C28 C27 C32 C31 -0.6(3) . . . . ?
C28 C29 C30 C31 -0.7(3) . . . . ?
C29 C30 C31 C32 0.1(4) . . . . ?
C30 C31 C32 C27 0.6(4) . . . . ?
C32 C27 C28 C29 -0.1(3) . . . . ?

loop_
_platon_squeeze_void_nr
_platon_squeeze_void_average_x
_platon_squeeze_void_average_y
_platon_squeeze_void_average_z
_platon_squeeze_void_volume
_platon_squeeze_void_count_electrons
_platon_squeeze_void_content
1 0.000 0.019 0.016 409 33 ' '
2 0.500 0.024 0.646 409 33 ' '
